data_4516233
loop_
_publ_author_name
'Griswold, Jessica A.'
'Johnson, Jeffrey S.'

_publ_section_title
;
 Stereoconvergent Conjugate Addition of Arylboronic Acids to \a-Angelica
 Lactone Derivatives: Synthesis of Stereochemically Complex
 \g-Butyrolactones
;
_journal_name_full 'ACS Catalysis'
_journal_page_first 11614
_journal_paper_doi 10.1021/acscatal.9b04405
_journal_year 2019
_chemical_absolute_configuration ad
_chemical_formula_moiety 'C11 H11 Br1 O2'
_chemical_formula_sum 'C11 H11 Br O2'
_chemical_formula_weight 255.11
_space_group_IT_number 19
_space_group_name_Hall 'P 2ac 2ab'
_space_group_name_H-M_alt 'P 21 21 21'
_symmetry_cell_setting orthorhombic
_symmetry_space_group_name_H-M 'P 21 21 21'
_atom_sites_solution_hydrogens difmap
_atom_sites_solution_primary other
_audit_creation_date 2019-05-24
_audit_creation_method CRYSTALS_ver_14.61_build_6236
_cell_angle_alpha 90
_cell_angle_beta 90
_cell_angle_gamma 90
_cell_formula_units_Z 4
_cell_length_a 6.13590(10)
_cell_length_b 7.22610(10)
_cell_length_c 23.2488(4)
_cell_measurement_reflns_used 9932
_cell_measurement_temperature 150
_cell_measurement_theta_max 72
_cell_measurement_theta_min 4
_cell_volume 1030.82(3)
_computing_cell_refinement 'Apex2 (Bruker AXS, 2006)'
_computing_data_collection 'Apex2 (Bruker AXS, 2006)'
_computing_data_reduction 'Apex2 (Bruker AXS, 2006)'
_computing_molecular_graphics 'CAMERON (Watkin et al., 1996)'
_computing_publication_material 'CRYSTALS (Betteridge et al., 2003)'
_computing_structure_refinement 'CRYSTALS (Betteridge et al., 2003)'
_computing_structure_solution 'Superflip (Palatinus & Chapuis, 2007)'
_diffrn_ambient_temperature 150
_diffrn_measured_fraction_theta_full 1.000
_diffrn_measured_fraction_theta_max 1.000
_diffrn_measurement_device Area
_diffrn_measurement_device_type 'Bruker Kappa Apex2'
_diffrn_measurement_method '\f & \w scans'
_diffrn_radiation_monochromator graphite
_diffrn_radiation_type 'Cu K\a'
_diffrn_radiation_wavelength 1.54178
_diffrn_reflns_av_R_equivalents 0.027
_diffrn_reflns_limit_h_max 7
_diffrn_reflns_limit_h_min -7
_diffrn_reflns_limit_k_max 8
_diffrn_reflns_limit_k_min -8
_diffrn_reflns_limit_l_max 25
_diffrn_reflns_limit_l_min -28
_diffrn_reflns_number 20132
_diffrn_reflns_theta_full 72.345
_diffrn_reflns_theta_max 72.345
_diffrn_reflns_theta_min 3.802
_diffrn_standards_number 0
_exptl_absorpt_coefficient_mu 5.201
_exptl_absorpt_correction_T_max 0.59
_exptl_absorpt_correction_T_min 0.35
_exptl_absorpt_correction_type multi-scan
_exptl_absorpt_process_details 'SADABS (Siemens, 1996)'
_exptl_crystal_colour colorless
_exptl_crystal_density_diffrn 1.644
_exptl_crystal_density_method 'not measured'
_exptl_crystal_description 'block fragment'
_exptl_crystal_F_000 512
_exptl_crystal_size_max 0.200
_exptl_crystal_size_mid 0.200
_exptl_crystal_size_min 0.100
_refine_diff_density_max 0.34
_refine_diff_density_min -0.61
_refine_ls_abs_structure_details 'Flack (1983), 820 Friedel-pairs'
_refine_ls_abs_structure_Flack 0.024(18)
_refine_ls_extinction_method None
_refine_ls_goodness_of_fit_ref 1.2133
_refine_ls_hydrogen_treatment constr
_refine_ls_matrix_type full
_refine_ls_number_parameters 128
_refine_ls_number_reflns 2034
_refine_ls_number_restraints 0
_refine_ls_R_factor_all 0.0210
_refine_ls_R_factor_gt 0.0210
_refine_ls_shift/su_max 0.0020694
_refine_ls_shift/su_mean 0.0000626
_refine_ls_structure_factor_coef Fsqd
_refine_ls_weighting_details
;
 Method= Modified Sheldrick 
 w=1/[\s^2^(F^2^) + ( 0.03P)^2^ + 0.39P] 
 ,where P=(max(Fo^2^,0) + 2Fc^2^)/3 
;
_refine_ls_weighting_scheme calc
_refine_ls_wR_factor_all 0.0569
_refine_ls_wR_factor_gt 0.0569
_refine_ls_wR_factor_ref 0.0569
_reflns_limit_h_max 7
_reflns_limit_h_min -7
_reflns_limit_k_max 8
_reflns_limit_k_min 0
_reflns_limit_l_max 28
_reflns_limit_l_min 0
_reflns_number_gt 2033
_reflns_number_total 2041
_reflns_threshold_expression I>2.0\s(I)
_oxford_diffrn_Wilson_B_factor 0.00
_oxford_diffrn_Wilson_scale 0.00
_oxford_refine_ls_r_factor_ref 0.0210
_oxford_refine_ls_scale 0.22408(15)
_oxford_reflns_number_all 2034
_oxford_reflns_threshold_expression_ref I>-3.0\s(I)
_oxford_structure_analysis_title '19031_0m in P2(1)2(1)2(1)'
_cod_data_source_file cs9b04405_si_002.cif
_cod_data_source_block 19031
_cod_depositor_comments
;
The following automatic conversions were performed:

data item '_atom_sites_solution_primary' value 'Other' was changed to
'other' in accordance with the
/home/data/users/saulius/crontab/automatic-downloads/rss-feeds/ACS/lib/dictionaries/cif_core.dic
dictionary named 'cif_core.dic' version 2.4.2 last updated on
2011-04-26.

Automatic conversion script
Id: cif_fix_values 6909 2019-04-08 15:41:33Z antanas 
;
_cod_original_sg_symbol_H-M 'P 21 21 21 '
_cod_original_formula_sum 'C11 H11 Br1 O2'
_cod_database_code 4516233

loop_
_symmetry_equiv_pos_as_xyz
x,y,z
-x+1/2,-y,z+1/2
x+1/2,-y+1/2,-z
-x,y+1/2,-z+1/2

loop_
_atom_site_label
_atom_site_type_symbol
_atom_site_fract_x
_atom_site_fract_y
_atom_site_fract_z
_atom_site_U_iso_or_equiv
_atom_site_occupancy
_atom_site_adp_type
_atom_site_refinement_flags_posn
Br1 Br 0.62817(4) 0.56035(3) 0.854636(9) 0.0296 1.0000 Uani .
O1 O 0.8428(3) 0.5025(2) 0.50245(6) 0.0201 1.0000 Uani .
O2 O 0.9088(3) 0.7839(2) 0.46713(7) 0.0257 1.0000 Uani .
C1 C 0.8899(3) 0.6849(3) 0.50848(9) 0.0189 1.0000 Uani .
C2 C 0.9104(4) 0.7334(3) 0.57121(9) 0.0201 1.0000 Uani .
C3 C 0.9292(3) 0.5443(3) 0.60059(9) 0.0172 1.0000 Uani .
C4 C 0.8010(3) 0.4201(3) 0.55916(9) 0.0180 1.0000 Uani .
C5 C 0.8706(5) 0.2199(3) 0.55780(10) 0.0267 1.0000 Uani .
C6 C 0.8494(3) 0.5395(3) 0.66208(8) 0.0166 1.0000 Uani .
C7 C 0.6414(4) 0.6029(3) 0.67690(9) 0.0198 1.0000 Uani .
C8 C 0.5739(3) 0.6084(3) 0.73385(10) 0.0216 1.0000 Uani .
C9 C 0.7162(3) 0.5475(3) 0.77624(9) 0.0196 1.0000 Uani .
C10 C 0.9212(3) 0.4810(3) 0.76308(9) 0.0212 1.0000 Uani .
C11 C 0.9866(3) 0.4778(3) 0.70595(9) 0.0198 1.0000 Uani .
H21 H 1.0355 0.8075 0.5782 0.0241 1.0000 Uiso R
H22 H 0.7840 0.7972 0.5840 0.0241 1.0000 Uiso R
H31 H 1.0781 0.5082 0.5999 0.0190 1.0000 Uiso R
H41 H 0.6498 0.4278 0.5676 0.0214 1.0000 Uiso R
H51 H 0.7832 0.1546 0.5309 0.0330 1.0000 Uiso R
H52 H 0.8523 0.1673 0.5949 0.0330 1.0000 Uiso R
H53 H 1.0194 0.2116 0.5468 0.0330 1.0000 Uiso R
H71 H 0.5442 0.6418 0.6475 0.0222 1.0000 Uiso R
H81 H 0.4335 0.6540 0.7437 0.0247 1.0000 Uiso R
H101 H 1.0165 0.4400 0.7927 0.0249 1.0000 Uiso R
H111 H 1.1269 0.4313 0.6965 0.0223 1.0000 Uiso R

loop_
_atom_site_aniso_label
_atom_site_aniso_U_11
_atom_site_aniso_U_22
_atom_site_aniso_U_33
_atom_site_aniso_U_23
_atom_site_aniso_U_13
_atom_site_aniso_U_12
Br1 0.03563(13) 0.03545(13) 0.01762(12) 0.00122(9) 0.00277(10) -0.00739(11)
O1 0.0245(7) 0.0185(7) 0.0175(7) -0.0018(5) -0.0009(6) -0.0015(5)
O2 0.0256(8) 0.0288(8) 0.0229(8) 0.0059(6) 0.0001(6) -0.0059(7)
C1 0.0143(9) 0.0211(9) 0.0214(10) -0.0002(8) 0.0008(8) -0.0022(8)
C2 0.0222(10) 0.0167(9) 0.0213(10) -0.0009(8) 0.0008(8) -0.0029(7)
C3 0.0152(8) 0.0181(9) 0.0183(9) -0.0003(8) -0.0006(6) 0.0016(7)
C4 0.0211(9) 0.0161(9) 0.0168(9) -0.0004(8) -0.0002(7) 0.0013(7)
C5 0.0340(11) 0.0172(9) 0.0290(11) -0.0026(8) -0.0039(11) 0.0055(10)
C6 0.0190(9) 0.0137(8) 0.0170(9) -0.0010(7) -0.0023(7) 0.0001(8)
C7 0.0199(9) 0.0213(9) 0.0183(9) 0.0017(7) -0.0057(8) 0.0028(8)
C8 0.0196(10) 0.0216(9) 0.0235(11) 0.0012(8) 0.0013(7) 0.0009(7)
C9 0.0270(10) 0.0163(9) 0.0156(9) 0.0019(8) 0.0001(8) -0.0043(8)
C10 0.0254(10) 0.0197(9) 0.0186(10) 0.0030(8) -0.0070(8) 0.0019(8)
C11 0.0180(9) 0.0170(9) 0.0243(10) 0.0003(8) -0.0039(8) 0.0035(7)

loop_
_atom_type_symbol
_atom_type_scat_dispersion_real
_atom_type_scat_dispersion_imag
_atom_type_scat_Cromer_Mann_a1
_atom_type_scat_Cromer_Mann_b1
_atom_type_scat_Cromer_Mann_a2
_atom_type_scat_Cromer_Mann_b2
_atom_type_scat_Cromer_Mann_a3
_atom_type_scat_Cromer_Mann_b3
_atom_type_scat_Cromer_Mann_a4
_atom_type_scat_Cromer_Mann_b4
_atom_type_scat_Cromer_Mann_c
_atom_type_scat_source
C 0.0181 0.0091 2.3100 20.8439 1.0200 10.2075 1.5886 0.5687 0.8650 51.6512 0.2156 'International Tables Vol C 4.2.6.8 and 6.1.1.4'
H 0.0000 0.0000 0.4930 10.5109 0.3229 26.1257 0.1402 3.1424 0.0408 57.7998 0.0030 'International Tables Vol C 4.2.6.8 and 6.1.1.4'
O 0.0492 0.0322 3.0485 13.2771 2.2868 5.7011 1.5463 0.3239 0.8670 32.9089 0.2508 'International Tables Vol C 4.2.6.8 and 6.1.1.4'
Br -0.6763 1.2805 17.1789 2.1723 5.2358 16.5796 5.6377 0.2609 3.9851 41.4328 2.9557 'International Tables Vol C 4.2.6.8 and 6.1.1.4'

loop_
_geom_angle_atom_site_label_1
_geom_angle_atom_site_label_2
_geom_angle_atom_site_label_3
_geom_angle
_geom_angle_publ_flag
C1 O1 C4 109.75(15) yes
O1 C1 O2 121.0(2) yes
O1 C1 C2 110.14(17) yes
O2 C1 C2 128.84(19) yes
C1 C2 C3 103.32(16) yes
C1 C2 H21 111.3 no
C3 C2 H21 111.5 no
C1 C2 H22 110.4 no
C3 C2 H22 110.8 no
H21 C2 H22 109.5 no
C2 C3 C4 101.72(16) yes
C2 C3 C6 114.68(16) yes
C4 C3 C6 114.49(16) yes
C2 C3 H31 108.1 no
C4 C3 H31 108.8 no
C6 C3 H31 108.8 no
C3 C4 O1 103.71(15) yes
C3 C4 C5 115.40(18) yes
O1 C4 C5 108.67(17) yes
C3 C4 H41 109.7 no
O1 C4 H41 109.4 no
C5 C4 H41 109.7 no
C4 C5 H51 109.3 no
C4 C5 H52 109.3 no
H51 C5 H52 109.5 no
C4 C5 H53 109.8 no
H51 C5 H53 109.5 no
H52 C5 H53 109.5 no
C3 C6 C7 121.40(17) yes
C3 C6 C11 120.22(18) yes
C7 C6 C11 118.34(18) yes
C6 C7 C8 121.12(19) yes
C6 C7 H71 119.5 no
C8 C7 H71 119.4 no
C7 C8 C9 118.69(19) yes
C7 C8 H81 120.7 no
C9 C8 H81 120.6 no
Br1 C9 C8 119.06(16) yes
Br1 C9 C10 119.19(16) yes
C8 C9 C10 121.74(19) yes
C9 C10 C11 118.76(19) yes
C9 C10 H101 120.6 no
C11 C10 H101 120.6 no
C6 C11 C10 121.33(19) yes
C6 C11 H111 119.4 no
C10 C11 H111 119.3 no

loop_
_geom_bond_atom_site_label_1
_geom_bond_atom_site_label_2
_geom_bond_distance
_geom_bond_publ_flag
Br1 C9 1.903(2) yes
O1 C1 1.356(3) yes
O1 C4 1.469(2) yes
O2 C1 1.204(3) yes
C1 C2 1.505(3) yes
C2 C3 1.532(3) yes
C2 H21 0.950 no
C2 H22 0.950 no
C3 C4 1.533(3) yes
C3 C6 1.511(3) yes
C3 H31 0.950 no
C4 C5 1.509(3) yes
C4 H41 0.950 no
C5 H51 0.950 no
C5 H52 0.950 no
C5 H53 0.950 no
C6 C7 1.399(3) yes
C6 C11 1.396(3) yes
C7 C8 1.388(3) yes
C7 H71 0.950 no
C8 C9 1.389(3) yes
C8 H81 0.950 no
C9 C10 1.381(3) yes
C10 C11 1.388(3) yes
C10 H101 0.950 no
C11 H111 0.950 no

loop_
_geom_torsion_atom_site_label_1
_geom_torsion_atom_site_label_2
_geom_torsion_atom_site_label_3
_geom_torsion_atom_site_label_4
_geom_torsion
_geom_torsion_publ_flag
C4 O1 C1 O2 -172.68(19) no
C4 O1 C1 C2 7.0(2) no
C1 O1 C4 C3 -25.8(2) no
C1 O1 C4 C5 -149.12(19) no
O1 C1 C2 C3 14.7(2) no
O2 C1 C2 C3 -165.6(2) no
C1 C2 C3 C4 -28.8(2) no
C1 C2 C3 C6 -152.99(17) no
C2 C3 C4 O1 33.13(19) no
C2 C3 C4 C5 151.88(19) no
C6 C3 C4 O1 157.42(16) no
C6 C3 C4 C5 -83.8(2) no
C2 C3 C6 C7 52.8(3) no
C2 C3 C6 C11 -124.6(2) no
C4 C3 C6 C7 -64.3(3) no
C4 C3 C6 C11 118.3(2) no
C3 C6 C7 C8 -176.1(2) no
C11 C6 C7 C8 1.4(3) no
C3 C6 C11 C10 176.6(2) no
C7 C6 C11 C10 -0.9(3) no
C6 C7 C8 C9 -0.7(3) no
C7 C8 C9 Br1 178.40(16) no
C7 C8 C9 C10 -0.4(3) no
Br1 C9 C10 C11 -177.92(16) no
C8 C9 C10 C11 0.9(3) no
C9 C10 C11 C6 -0.2(3) no
